data_4069348
loop_
_publ_author_name
'Weitershaus, Katharina'
'Wadepohl, Hubert'
'Gade, Lutz H.'

_publ_section_title
;
 Titanium Hydrazinediido Half-Sandwich Complexes: Highly Active Catalysts
 for the Hydrohydrazination of Terminal Alkynes at Ambient Temperature
;
_journal_issue 12
_journal_name_full Organometallics
_journal_page_first 3381
_journal_paper_doi 10.1021/om900155t
_journal_volume 28
_journal_year 2009
_chemical_formula_sum 'C56 H71 N3 P Rh Si4 Sn'
_chemical_formula_weight 1151.09
_space_group_IT_number 14
_symmetry_cell_setting monoclinic
_symmetry_Int_Tables_number 14
_symmetry_space_group_name_Hall '-P 2ybc'
_symmetry_space_group_name_H-M 'P 1 21/c 1'
_atom_sites_solution_hydrogens geom
_atom_sites_solution_primary direct
_atom_sites_solution_secondary difmap
_audit_block_code ga_mk25
_audit_creation_method SHELXL-97
_cell_angle_alpha 90.00
_cell_angle_beta 110.2650(10)
_cell_angle_gamma 90.00
_cell_formula_units_Z 4
_cell_length_a 22.0619(13)
_cell_length_b 12.6454(7)
_cell_length_c 21.1702(12)
_cell_measurement_temperature 100(2)
_cell_volume 5540.5(5)
_computing_cell_refinement 'SAINT (Bruker AXS, 1997-2006)'
_computing_data_collection 'SMART (Bruker AXS, 1997-2003)'
_computing_data_reduction 'SAINT (Bruker AXS, 1997-2006)'
_computing_molecular_graphics 'PLATON (Spek, 1980-2005)'
_computing_publication_material 'SHELXL-97 (Sheldrick, 1997)'
_computing_structure_refinement 'SHELXL-97 (Sheldrick, 1997)'
_computing_structure_solution 'DIRDIF (Beurskens, 1999-2007)'
_diffrn_ambient_temperature 100(2)
_diffrn_measured_fraction_theta_full 0.958
_diffrn_measured_fraction_theta_max 0.958
_diffrn_measurement_device_type 'CCD area detector (Bruker AXS Smart 1000)'
_diffrn_measurement_method '\f- and \w-scans'
_diffrn_radiation_monochromator graphite
_diffrn_radiation_probe x-ray
_diffrn_radiation_type MoK\a
_diffrn_radiation_wavelength 0.71073
_diffrn_reflns_av_R_equivalents 0.0482
_diffrn_reflns_av_sigmaI/netI 0.0334
_diffrn_reflns_limit_h_max 32
_diffrn_reflns_limit_h_min -31
_diffrn_reflns_limit_k_max 18
_diffrn_reflns_limit_k_min 0
_diffrn_reflns_limit_l_max 0
_diffrn_reflns_limit_l_min -31
_diffrn_reflns_number 139543
_diffrn_reflns_theta_full 32.25
_diffrn_reflns_theta_max 32.25
_diffrn_reflns_theta_min 1.91
_diffrn_source 'fine-focus sealed tube'
_exptl_absorpt_coefficient_mu 0.902
_exptl_absorpt_correction_T_max 0.7464
_exptl_absorpt_correction_T_min 0.6736
_exptl_absorpt_correction_type multi-scan
_exptl_absorpt_process_details 'SADABS (Bruker AXS, 2004-2007)'
_exptl_crystal_colour orange
_exptl_crystal_density_diffrn 1.380
_exptl_crystal_density_method 'not measured'
_exptl_crystal_description plate
_exptl_crystal_F_000 2376
_exptl_crystal_size_max 0.30
_exptl_crystal_size_mid 0.20
_exptl_crystal_size_min 0.09
_refine_diff_density_max 1.748
_refine_diff_density_min -0.581
_refine_diff_density_rms 0.116
_refine_ls_abs_structure_details 'Flack H D (1983), Acta Cryst. A39, 876-881'
_refine_ls_extinction_method none
_refine_ls_goodness_of_fit_ref 1.065
_refine_ls_hydrogen_treatment constr
_refine_ls_matrix_type full
_refine_ls_number_parameters 609
_refine_ls_number_reflns 18786
_refine_ls_number_restraints 0
_refine_ls_restrained_S_all 1.065
_refine_ls_R_factor_all 0.0496
_refine_ls_R_factor_gt 0.0327
_refine_ls_shift/su_max 0.002
_refine_ls_shift/su_mean 0.000
_refine_ls_structure_factor_coef Fsqd
_refine_ls_weighting_details 'calc w=1/[\s^2^(Fo^2^)+(0.0364P)^2^+4.6783P] where P=(Fo^2^+2Fc^2^)/3'
_refine_ls_weighting_scheme calc
_refine_ls_wR_factor_gt 0.0734
_refine_ls_wR_factor_ref 0.0801
_reflns_number_gt 14646
_reflns_number_total 18786
_reflns_threshold_expression >2sigma(I)
_cod_data_source_file om900155t_si_001.cif
_cod_data_source_block complex_2a
_cod_original_sg_symbol_H-M 'P 21/c'
_cod_database_code 4069348
_audit_block_refno 638

loop_
_symmetry_equiv_pos_as_xyz
'x, y, z'
'-x, y+1/2, -z+1/2'
'-x, -y, -z'
'x, -y-1/2, z-1/2'

loop_
_atom_site_label
_atom_site_type_symbol
_atom_site_fract_x
_atom_site_fract_y
_atom_site_fract_z
_atom_site_U_iso_or_equiv
_atom_site_adp_type
_atom_site_occupancy
_atom_site_symmetry_multiplicity
_atom_site_calc_flag
_atom_site_refinement_flags
C1 C 0.23441(10) 0.17606(16) 0.42996(10) 0.0193(4) Uani 1 1 d .
C2 C 0.26630(10) 0.23077(16) 0.39257(10) 0.0185(4) Uani 1 1 d .
H2 H 0.3139 0.2206 0.4041 0.022 Uiso 1 1 calc R
C3 C 0.23135(11) 0.29014(16) 0.33414(11) 0.0200(4) Uani 1 1 d .
H3 H 0.2549 0.3213 0.3059 0.024 Uiso 1 1 calc R
C4 C 0.16392(11) 0.29498(16) 0.31151(12) 0.0218(4) Uani 1 1 d .
H4 H 0.1393 0.3290 0.2674 0.026 Uiso 1 1 calc R
C5 C 0.13172(10) 0.23341(17) 0.34547(11) 0.0208(4) Uani 1 1 d .
H5 H 0.0837 0.2253 0.3257 0.025 Uiso 1 1 calc R
C6 C 0.16659(11) 0.17618(17) 0.40400(11) 0.0201(4) Uani 1 1 d .
H6 H 0.1426 0.1269 0.4239 0.024 Uiso 1 1 calc R
C7 C 0.27044(13) 0.1193(2) 0.49429(12) 0.0304(5) Uani 1 1 d .
H7A H 0.2603 0.1516 0.5315 0.046 Uiso 1 1 calc R
H7B H 0.3170 0.1243 0.5032 0.046 Uiso 1 1 calc R
H7C H 0.2575 0.0447 0.4902 0.046 Uiso 1 1 calc R
C10 C 0.29498(9) -0.16126(15) 0.32522(9) 0.0132(3) Uani 1 1 d .
C11 C 0.32484(10) -0.11959(16) 0.38989(10) 0.0176(4) Uani 1 1 d .
H11 H 0.3426 -0.0504 0.3947 0.021 Uiso 1 1 calc R
C12 C 0.32902(10) -0.17729(18) 0.44717(10) 0.0206(4) Uani 1 1 d .
C13 C 0.30194(10) -0.27793(18) 0.43970(11) 0.0217(4) Uani 1 1 d .
H13 H 0.3056 -0.3186 0.4786 0.026 Uiso 1 1 calc R
C14 C 0.26948(10) -0.31987(17) 0.37612(11) 0.0194(4) Uani 1 1 d .
C15 C 0.26629(9) -0.26112(16) 0.31950(10) 0.0169(4) Uani 1 1 d .
H15 H 0.2441 -0.2894 0.2760 0.020 Uiso 1 1 calc R
C16 C 0.36475(14) -0.1327(2) 0.51664(11) 0.0313(5) Uani 1 1 d .
H16A H 0.3370 -0.1368 0.5441 0.047 Uiso 1 1 calc R
H16B H 0.3761 -0.0587 0.5126 0.047 Uiso 1 1 calc R
H16C H 0.4042 -0.1738 0.5381 0.047 Uiso 1 1 calc R
C17 C 0.23879(12) -0.42749(19) 0.36781(13) 0.0288(5) Uani 1 1 d .
H17A H 0.2197 -0.4444 0.3198 0.043 Uiso 1 1 calc R
H17B H 0.2050 -0.4278 0.3880 0.043 Uiso 1 1 calc R
H17C H 0.2717 -0.4804 0.3902 0.043 Uiso 1 1 calc R
C18 C 0.42956(10) -0.19430(19) 0.30555(11) 0.0241(4) Uani 1 1 d .
H18A H 0.4449 -0.1297 0.3318 0.036 Uiso 1 1 calc R
H18B H 0.4622 -0.2188 0.2871 0.036 Uiso 1 1 calc R
H18C H 0.4221 -0.2492 0.3347 0.036 Uiso 1 1 calc R
C19 C 0.32512(12) -0.29666(17) 0.19252(11) 0.0228(4) Uani 1 1 d .
H19A H 0.3264 -0.3502 0.2264 0.034 Uiso 1 1 calc R
H19B H 0.3538 -0.3180 0.1683 0.034 Uiso 1 1 calc R
H19C H 0.2809 -0.2900 0.1606 0.034 Uiso 1 1 calc R
C20 C 0.19650(9) 0.15781(15) 0.12707(9) 0.0144(3) Uani 1 1 d .
C21 C 0.13818(10) 0.15209(17) 0.07247(10) 0.0183(4) Uani 1 1 d .
H21 H 0.1221 0.0850 0.0539 0.022 Uiso 1 1 calc R
C22 C 0.10340(10) 0.24295(19) 0.04494(11) 0.0228(4) Uani 1 1 d .
C23 C 0.12625(12) 0.34051(19) 0.07315(12) 0.0262(5) Uani 1 1 d .
H23 H 0.1027 0.4027 0.0544 0.031 Uiso 1 1 calc R
C24 C 0.18303(12) 0.34892(18) 0.12839(12) 0.0255(4) Uani 1 1 d .
C25 C 0.21771(10) 0.25712(16) 0.15476(10) 0.0182(4) Uani 1 1 d .
H25 H 0.2566 0.2623 0.1924 0.022 Uiso 1 1 calc R
C26 C 0.04175(11) 0.2340(2) -0.01501(12) 0.0325(6) Uani 1 1 d .
H26A H 0.0064 0.2121 0.0001 0.049 Uiso 1 1 calc R
H26B H 0.0474 0.1813 -0.0465 0.049 Uiso 1 1 calc R
H26C H 0.0314 0.3027 -0.0376 0.049 Uiso 1 1 calc R
C27 C 0.20938(16) 0.4549(2) 0.15798(17) 0.0426(7) Uani 1 1 d .
H27A H 0.1956 0.5091 0.1228 0.064 Uiso 1 1 calc R
H27B H 0.2567 0.4518 0.1762 0.064 Uiso 1 1 calc R
H27C H 0.1930 0.4725 0.1942 0.064 Uiso 1 1 calc R
C28 C 0.21169(10) -0.11322(16) 0.05299(10) 0.0187(4) Uani 1 1 d .
H28A H 0.2163 -0.1690 0.0865 0.028 Uiso 1 1 calc R
H28B H 0.2255 -0.1402 0.0167 0.028 Uiso 1 1 calc R
H28C H 0.1664 -0.0911 0.0343 0.028 Uiso 1 1 calc R
C29 C 0.26378(11) 0.09440(18) 0.02482(10) 0.0220(4) Uani 1 1 d .
H29A H 0.2194 0.1062 -0.0057 0.033 Uiso 1 1 calc R
H29B H 0.2892 0.0629 -0.0003 0.033 Uiso 1 1 calc R
H29C H 0.2831 0.1621 0.0441 0.033 Uiso 1 1 calc R
C30 C 0.38714(9) 0.19253(16) 0.33207(10) 0.0160(4) Uani 1 1 d .
C31 C 0.38331(10) 0.30296(17) 0.32537(12) 0.0218(4) Uani 1 1 d .
H31 H 0.3626 0.3332 0.2821 0.026 Uiso 1 1 calc R
C32 C 0.40932(11) 0.36932(19) 0.38092(14) 0.0294(5) Uani 1 1 d .
C33 C 0.43939(12) 0.3242(2) 0.44353(13) 0.0342(6) Uani 1 1 d .
H33 H 0.4563 0.3688 0.4817 0.041 Uiso 1 1 calc R
C34 C 0.44542(11) 0.2155(2) 0.45185(11) 0.0290(5) Uani 1 1 d .
C35 C 0.41961(10) 0.15030(19) 0.39574(10) 0.0209(4) Uani 1 1 d .
H35 H 0.4242 0.0758 0.4010 0.025 Uiso 1 1 calc R
C36 C 0.40533(14) 0.4881(2) 0.37220(19) 0.0461(8) Uani 1 1 d .
H36A H 0.4064 0.5214 0.4144 0.069 Uiso 1 1 calc R
H36B H 0.3649 0.5068 0.3362 0.069 Uiso 1 1 calc R
H36C H 0.4421 0.5131 0.3604 0.069 Uiso 1 1 calc R
C37 C 0.47930(14) 0.1675(3) 0.52028(12) 0.0456(8) Uani 1 1 d .
H37A H 0.5247 0.1894 0.5368 0.068 Uiso 1 1 calc R
H37B H 0.4768 0.0902 0.5168 0.068 Uiso 1 1 calc R
H37C H 0.4584 0.1916 0.5517 0.068 Uiso 1 1 calc R
C38 C 0.39850(11) 0.22815(18) 0.16753(11) 0.0240(4) Uani 1 1 d .
H38A H 0.3528 0.2446 0.1441 0.036 Uiso 1 1 calc R
H38B H 0.4191 0.2122 0.1344 0.036 Uiso 1 1 calc R
H38C H 0.4200 0.2890 0.1948 0.036 Uiso 1 1 calc R
C39 C 0.49333(10) 0.0953(2) 0.27625(12) 0.0248(4) Uani 1 1 d .
H39A H 0.5084 0.1593 0.3032 0.037 Uiso 1 1 calc R
H39B H 0.5186 0.0844 0.2467 0.037 Uiso 1 1 calc R
H39C H 0.4988 0.0342 0.3062 0.037 Uiso 1 1 calc R
C40 C 0.42277(11) -0.0904(2) 0.11480(12) 0.0253(4) Uani 1 1 d .
H40A H 0.4046 -0.1544 0.0891 0.038 Uiso 1 1 calc R
H40B H 0.4655 -0.1064 0.1477 0.038 Uiso 1 1 calc R
H40C H 0.4268 -0.0351 0.0840 0.038 Uiso 1 1 calc R
C50 C 0.10290(9) -0.04813(15) 0.35171(9) 0.0131(3) Uani 1 1 d .
C51 C 0.04590(10) -0.01954(16) 0.36153(10) 0.0163(4) Uani 1 1 d .
H51 H 0.0129 0.0161 0.3268 0.020 Uiso 1 1 calc R
C52 C 0.03700(11) -0.04293(17) 0.42191(11) 0.0209(4) Uani 1 1 d .
H52 H -0.0019 -0.0229 0.4284 0.025 Uiso 1 1 calc R
C53 C 0.08481(11) -0.09542(17) 0.47277(10) 0.0214(4) Uani 1 1 d .
H53 H 0.0784 -0.1118 0.5138 0.026 Uiso 1 1 calc R
C54 C 0.14195(11) -0.12392(16) 0.46375(10) 0.0201(4) Uani 1 1 d .
H54 H 0.1747 -0.1597 0.4986 0.024 Uiso 1 1 calc R
C55 C 0.15134(10) -0.10029(16) 0.40388(10) 0.0168(4) Uani 1 1 d .
H55 H 0.1907 -0.1194 0.3980 0.020 Uiso 1 1 calc R
C60 C 0.04712(9) 0.03639(15) 0.21551(9) 0.0135(3) Uani 1 1 d .
C61 C -0.00777(9) -0.02833(16) 0.19335(10) 0.0167(4) Uani 1 1 d .
H61 H -0.0067 -0.0964 0.2127 0.020 Uiso 1 1 calc R
C62 C -0.06356(10) 0.00608(17) 0.14345(10) 0.0200(4) Uani 1 1 d .
H62 H -0.1007 -0.0380 0.1289 0.024 Uiso 1 1 calc R
C63 C -0.06502(10) 0.10533(18) 0.11465(11) 0.0222(4) Uani 1 1 d .
H63 H -0.1034 0.1295 0.0809 0.027 Uiso 1 1 calc R
C64 C -0.01083(11) 0.16871(17) 0.13500(10) 0.0209(4) Uani 1 1 d .
H64 H -0.0118 0.2360 0.1147 0.025 Uiso 1 1 calc R
C65 C 0.04514(10) 0.13449(16) 0.18502(10) 0.0166(4) Uani 1 1 d .
H65 H 0.0824 0.1784 0.1985 0.020 Uiso 1 1 calc R
C70 C 0.12470(9) -0.13877(15) 0.23906(9) 0.0132(3) Uani 1 1 d .
C71 C 0.10595(10) -0.23093(15) 0.26375(10) 0.0162(4) Uani 1 1 d .
H71 H 0.1006 -0.2299 0.3064 0.019 Uiso 1 1 calc R
C72 C 0.09496(10) -0.32397(16) 0.22673(10) 0.0194(4) Uani 1 1 d .
H72 H 0.0826 -0.3862 0.2443 0.023 Uiso 1 1 calc R
C73 C 0.10192(10) -0.32628(17) 0.16444(11) 0.0208(4) Uani 1 1 d .
H73 H 0.0936 -0.3896 0.1387 0.025 Uiso 1 1 calc R
C74 C 0.12111(11) -0.23550(17) 0.13956(11) 0.0213(4) Uani 1 1 d .
H74 H 0.1261 -0.2372 0.0968 0.026 Uiso 1 1 calc R
C75 C 0.13307(10) -0.14215(16) 0.17664(10) 0.0161(4) Uani 1 1 d .
H75 H 0.1469 -0.0808 0.1595 0.019 Uiso 1 1 calc R
N1 N 0.29738(8) -0.10850(12) 0.26675(8) 0.0126(3) Uani 1 1 d .
N2 N 0.36024(8) 0.12558(13) 0.27562(8) 0.0158(3) Uani 1 1 d .
N3 N 0.23454(8) 0.06640(12) 0.15102(8) 0.0127(3) Uani 1 1 d .
P P 0.12339(2) -0.00963(4) 0.27808(2) 0.01097(8) Uani 1 1 d .
Rh Rh 0.195957(7) 0.118182(11) 0.315963(7) 0.01109(3) Uani 1 1 d .
Si1 Si 0.35257(3) -0.16598(4) 0.23512(3) 0.01356(10) Uani 1 1 d .
Si2 Si 0.40556(3) 0.11031(5) 0.22375(3) 0.01569(10) Uani 1 1 d .
Si3 Si 0.26315(3) 0.00284(4) 0.09408(3) 0.01267(9) Uani 1 1 d .
Si4 Si 0.36761(3) -0.04273(4) 0.16039(3) 0.01337(10) Uani 1 1 d .
Sn Sn 0.270548(6) 0.050235(9) 0.256482(6) 0.00962(3) Uani 1 1 d .

loop_
_atom_site_aniso_label
_atom_site_aniso_U_11
_atom_site_aniso_U_22
_atom_site_aniso_U_33
_atom_site_aniso_U_23
_atom_site_aniso_U_13
_atom_site_aniso_U_12
C1 0.0263(10) 0.0156(9) 0.0174(9) -0.0075(7) 0.0093(8) -0.0031(7)
C2 0.0199(9) 0.0166(9) 0.0203(9) -0.0089(7) 0.0085(7) -0.0022(7)
C3 0.0267(10) 0.0115(8) 0.0253(10) -0.0064(7) 0.0133(8) -0.0036(7)
C4 0.0256(10) 0.0124(9) 0.0281(11) -0.0036(8) 0.0103(8) 0.0028(7)
C5 0.0185(9) 0.0169(9) 0.0297(11) -0.0070(8) 0.0118(8) 0.0015(7)
C6 0.0259(10) 0.0173(9) 0.0224(10) -0.0098(8) 0.0149(8) -0.0045(8)
C7 0.0419(14) 0.0262(12) 0.0190(10) -0.0032(9) 0.0055(10) -0.0022(10)
C10 0.0125(8) 0.0143(8) 0.0148(8) 0.0036(7) 0.0071(6) 0.0037(6)
C11 0.0198(9) 0.0166(9) 0.0165(9) 0.0024(7) 0.0064(7) 0.0023(7)
C12 0.0220(10) 0.0244(10) 0.0160(9) 0.0063(8) 0.0074(8) 0.0075(8)
C13 0.0217(10) 0.0248(10) 0.0216(10) 0.0116(8) 0.0115(8) 0.0050(8)
C14 0.0168(9) 0.0170(9) 0.0265(10) 0.0072(8) 0.0100(8) 0.0031(7)
C15 0.0161(9) 0.0165(9) 0.0192(9) 0.0034(7) 0.0076(7) 0.0003(7)
C16 0.0444(15) 0.0327(13) 0.0143(9) 0.0027(9) 0.0070(9) 0.0046(11)
C17 0.0278(11) 0.0221(11) 0.0364(13) 0.0109(9) 0.0111(10) -0.0034(9)
C18 0.0185(10) 0.0325(12) 0.0199(10) 0.0033(9) 0.0049(8) 0.0083(8)
C19 0.0330(11) 0.0152(9) 0.0223(10) -0.0025(8) 0.0123(9) 0.0003(8)
C20 0.0162(8) 0.0157(9) 0.0121(8) 0.0032(7) 0.0058(7) 0.0031(7)
C21 0.0179(9) 0.0218(10) 0.0147(8) 0.0023(7) 0.0049(7) 0.0034(7)
C22 0.0193(10) 0.0325(12) 0.0170(9) 0.0083(8) 0.0070(8) 0.0104(8)
C23 0.0289(11) 0.0266(11) 0.0264(11) 0.0114(9) 0.0136(9) 0.0141(9)
C24 0.0320(12) 0.0186(10) 0.0288(11) 0.0027(8) 0.0144(9) 0.0068(9)
C25 0.0208(9) 0.0153(9) 0.0186(9) 0.0011(7) 0.0068(7) 0.0029(7)
C26 0.0227(11) 0.0476(15) 0.0234(11) 0.0091(10) 0.0032(9) 0.0137(10)
C27 0.0524(18) 0.0166(11) 0.0529(18) -0.0001(11) 0.0108(14) 0.0070(11)
C28 0.0196(9) 0.0192(9) 0.0183(9) -0.0061(7) 0.0076(7) -0.0032(7)
C29 0.0305(11) 0.0223(10) 0.0152(9) 0.0031(8) 0.0107(8) -0.0007(8)
C30 0.0135(8) 0.0184(9) 0.0173(9) -0.0055(7) 0.0069(7) -0.0031(7)
C31 0.0190(9) 0.0199(10) 0.0280(11) -0.0050(8) 0.0101(8) -0.0050(8)
C32 0.0213(10) 0.0251(11) 0.0457(14) -0.0191(10) 0.0166(10) -0.0081(8)
C33 0.0216(11) 0.0448(15) 0.0360(13) -0.0279(12) 0.0100(10) -0.0094(10)
C34 0.0176(10) 0.0493(15) 0.0183(10) -0.0125(10) 0.0041(8) -0.0001(10)
C35 0.0173(9) 0.0274(11) 0.0174(9) -0.0045(8) 0.0050(7) 0.0002(8)
C36 0.0364(15) 0.0238(13) 0.084(2) -0.0232(14) 0.0286(16) -0.0093(11)
C37 0.0314(13) 0.081(2) 0.0171(11) -0.0093(13) -0.0002(10) 0.0098(14)
C38 0.0271(11) 0.0234(11) 0.0243(10) 0.0009(8) 0.0125(9) -0.0068(8)
C39 0.0159(9) 0.0312(12) 0.0275(11) -0.0039(9) 0.0080(8) -0.0051(8)
C40 0.0207(10) 0.0320(12) 0.0276(11) -0.0075(9) 0.0140(9) -0.0002(9)
C50 0.0163(8) 0.0129(8) 0.0116(8) -0.0008(6) 0.0068(6) -0.0020(6)
C51 0.0177(9) 0.0164(9) 0.0163(8) 0.0000(7) 0.0078(7) 0.0018(7)
C52 0.0254(10) 0.0205(10) 0.0214(10) -0.0017(8) 0.0141(8) -0.0011(8)
C53 0.0346(12) 0.0170(9) 0.0163(9) -0.0011(7) 0.0135(8) -0.0048(8)
C54 0.0295(11) 0.0149(9) 0.0140(8) 0.0014(7) 0.0050(8) 0.0007(8)
C55 0.0186(9) 0.0153(9) 0.0156(8) -0.0001(7) 0.0048(7) 0.0013(7)
C60 0.0144(8) 0.0139(8) 0.0120(8) 0.0001(6) 0.0045(6) 0.0021(6)
C61 0.0157(8) 0.0146(9) 0.0181(9) 0.0003(7) 0.0038(7) -0.0004(7)
C62 0.0149(9) 0.0231(10) 0.0194(9) -0.0029(8) 0.0024(7) 0.0008(7)
C63 0.0192(9) 0.0274(11) 0.0164(9) 0.0006(8) 0.0014(7) 0.0060(8)
C64 0.0257(10) 0.0206(10) 0.0159(9) 0.0046(7) 0.0063(8) 0.0053(8)
C65 0.0189(9) 0.0155(9) 0.0158(8) 0.0019(7) 0.0063(7) 0.0010(7)
C70 0.0120(8) 0.0130(8) 0.0141(8) -0.0021(6) 0.0037(6) -0.0006(6)
C71 0.0210(9) 0.0137(9) 0.0151(8) -0.0005(7) 0.0077(7) -0.0016(7)
C72 0.0233(10) 0.0136(9) 0.0210(9) -0.0010(7) 0.0075(8) -0.0039(7)
C73 0.0241(10) 0.0171(9) 0.0221(10) -0.0068(8) 0.0093(8) -0.0050(8)
C74 0.0252(10) 0.0221(10) 0.0190(9) -0.0064(8) 0.0108(8) -0.0050(8)
C75 0.0190(9) 0.0161(9) 0.0147(8) -0.0026(7) 0.0076(7) -0.0032(7)
N1 0.0146(7) 0.0120(7) 0.0128(7) 0.0035(5) 0.0070(6) 0.0035(5)
N2 0.0156(7) 0.0181(8) 0.0146(7) -0.0042(6) 0.0063(6) -0.0056(6)
N3 0.0151(7) 0.0120(7) 0.0104(7) 0.0007(5) 0.0036(6) 0.0031(6)
P 0.0116(2) 0.0102(2) 0.01163(19) 0.00015(16) 0.00473(16) 0.00045(15)
Rh 0.01242(6) 0.00944(6) 0.01258(6) -0.00191(5) 0.00580(5) 0.00005(5)
Si1 0.0153(2) 0.0131(2) 0.0130(2) 0.00076(18) 0.00583(19) 0.00314(18)
Si2 0.0143(2) 0.0186(3) 0.0157(2) -0.0027(2) 0.00714(19) -0.00450(19)
Si3 0.0153(2) 0.0132(2) 0.0098(2) -0.00003(18) 0.00484(18) 0.00013(18)
Si4 0.0130(2) 0.0156(2) 0.0131(2) -0.00087(18) 0.00664(18) -0.00031(18)
Sn 0.01096(5) 0.00898(5) 0.00934(5) -0.00011(4) 0.00406(4) 0.00025(4)

loop_
_atom_type_symbol
_atom_type_description
_atom_type_scat_dispersion_real
_atom_type_scat_dispersion_imag
_atom_type_scat_source
C C 0.0033 0.0016 'International Tables Vol C Tables 4.2.6.8 and 6.1.1.4'
H H 0.0000 0.0000 'International Tables Vol C Tables 4.2.6.8 and 6.1.1.4'
N N 0.0061 0.0033 'International Tables Vol C Tables 4.2.6.8 and 6.1.1.4'
P P 0.1023 0.0942 'International Tables Vol C Tables 4.2.6.8 and 6.1.1.4'
Rh Rh -1.1178 0.9187 'International Tables Vol C Tables 4.2.6.8 and 6.1.1.4'
Si Si 0.0817 0.0704 'International Tables Vol C Tables 4.2.6.8 and 6.1.1.4'
Sn Sn -0.6537 1.4246 'International Tables Vol C Tables 4.2.6.8 and 6.1.1.4'

loop_
_geom_angle_atom_site_label_1
_geom_angle_atom_site_label_2
_geom_angle_atom_site_label_3
_geom_angle
C6 C1 C2 116.8(2)
C6 C1 C7 120.9(2)
C2 C1 C7 122.3(2)
C6 C1 Rh 69.27(11)
C2 C1 Rh 69.72(11)
C7 C1 Rh 131.60(15)
C1 C2 C3 121.42(19)
C1 C2 Rh 75.33(11)
C3 C2 Rh 71.62(11)
C1 C2 H2 119.1
C3 C2 H2 119.1
Rh C2 H2 119.1
C4 C3 C2 120.8(2)
C4 C3 Rh 74.00(12)
C2 C3 Rh 72.35(11)
C4 C3 H3 119.4
C2 C3 H3 119.4
Rh C3 H3 119.4
C3 C4 C5 117.8(2)
C3 C4 Rh 70.91(12)
C5 C4 Rh 69.47(12)
C3 C4 H4 120.5
C5 C4 H4 120.5
Rh C4 H4 120.5
C4 C5 C6 120.94(19)
C4 C5 Rh 74.95(12)
C6 C5 Rh 73.11(11)
C4 C5 H5 119.4
C6 C5 H5 119.4
Rh C5 H5 119.4
C1 C6 C5 121.8(2)
C1 C6 Rh 75.83(12)
C5 C6 Rh 70.87(11)
C1 C6 H6 118.8
C5 C6 H6 118.8
Rh C6 H6 118.8
C1 C7 H7A 109.5
C1 C7 H7B 109.5
H7A C7 H7B 109.5
C1 C7 H7C 109.5
H7A C7 H7C 109.5
H7B C7 H7C 109.5
C15 C10 C11 118.03(17)
C15 C10 N1 120.00(17)
C11 C10 N1 121.82(17)
C12 C11 C10 121.45(19)
C12 C11 H11 119.3
C10 C11 H11 119.3
C11 C12 C13 119.0(2)
C11 C12 C16 120.4(2)
C13 C12 C16 120.58(19)
C12 C13 C14 121.01(19)
C12 C13 H13 119.5
C14 C13 H13 119.5
C15 C14 C13 119.03(19)
C15 C14 C17 119.8(2)
C13 C14 C17 121.20(19)
C14 C15 C10 121.41(19)
C14 C15 H15 119.3
C10 C15 H15 119.3
C12 C16 H16A 109.5
C12 C16 H16B 109.5
H16A C16 H16B 109.5
C12 C16 H16C 109.5
H16A C16 H16C 109.5
H16B C16 H16C 109.5
C14 C17 H17A 109.5
C14 C17 H17B 109.5
H17A C17 H17B 109.5
C14 C17 H17C 109.5
H17A C17 H17C 109.5
H17B C17 H17C 109.5
Si1 C18 H18A 109.5
Si1 C18 H18B 109.5
H18A C18 H18B 109.5
Si1 C18 H18C 109.5
H18A C18 H18C 109.5
H18B C18 H18C 109.5
Si1 C19 H19A 109.5
Si1 C19 H19B 109.5
H19A C19 H19B 109.5
Si1 C19 H19C 109.5
H19A C19 H19C 109.5
H19B C19 H19C 109.5
C25 C20 C21 118.09(18)
C25 C20 N3 120.88(17)
C21 C20 N3 120.94(18)
C22 C21 C20 121.2(2)
C22 C21 H21 119.4
C20 C21 H21 119.4
C23 C22 C21 119.2(2)
C23 C22 C26 121.1(2)
C21 C22 C26 119.7(2)
C22 C23 C24 121.2(2)
C22 C23 H23 119.4
C24 C23 H23 119.4
C23 C24 C25 118.8(2)
C23 C24 C27 121.5(2)
C25 C24 C27 119.6(2)
C24 C25 C20 121.5(2)
C24 C25 H25 119.3
C20 C25 H25 119.3
C22 C26 H26A 109.5
C22 C26 H26B 109.5
H26A C26 H26B 109.5
C22 C26 H26C 109.5
H26A C26 H26C 109.5
H26B C26 H26C 109.5
C24 C27 H27A 109.5
C24 C27 H27B 109.5
H27A C27 H27B 109.5
C24 C27 H27C 109.5
H27A C27 H27C 109.5
H27B C27 H27C 109.5
Si3 C28 H28A 109.5
Si3 C28 H28B 109.5
H28A C28 H28B 109.5
Si3 C28 H28C 109.5
H28A C28 H28C 109.5
H28B C28 H28C 109.5
Si3 C29 H29A 109.5
Si3 C29 H29B 109.5
H29A C29 H29B 109.5
Si3 C29 H29C 109.5
H29A C29 H29C 109.5
H29B C29 H29C 109.5
C35 C30 C31 118.13(19)
C35 C30 N2 120.75(19)
C31 C30 N2 121.11(19)
C32 C31 C30 121.4(2)
C32 C31 H31 119.3
C30 C31 H31 119.3
C33 C32 C31 118.7(2)
C33 C32 C36 121.0(2)
C31 C32 C36 120.3(3)
C32 C33 C34 121.6(2)
C32 C33 H33 119.2
C34 C33 H33 119.2
C33 C34 C35 119.0(2)
C33 C34 C37 121.0(2)
C35 C34 C37 120.0(3)
C30 C35 C34 121.2(2)
C30 C35 H35 119.4
C34 C35 H35 119.4
C32 C36 H36A 109.5
C32 C36 H36B 109.5
H36A C36 H36B 109.5
C32 C36 H36C 109.5
H36A C36 H36C 109.5
H36B C36 H36C 109.5
C34 C37 H37A 109.5
C34 C37 H37B 109.5
H37A C37 H37B 109.5
C34 C37 H37C 109.5
H37A C37 H37C 109.5
H37B C37 H37C 109.5
Si2 C38 H38A 109.5
Si2 C38 H38B 109.5
H38A C38 H38B 109.5
Si2 C38 H38C 109.5
H38A C38 H38C 109.5
H38B C38 H38C 109.5
Si2 C39 H39A 109.5
Si2 C39 H39B 109.5
H39A C39 H39B 109.5
Si2 C39 H39C 109.5
H39A C39 H39C 109.5
H39B C39 H39C 109.5
Si4 C40 H40A 109.5
Si4 C40 H40B 109.5
H40A C40 H40B 109.5
Si4 C40 H40C 109.5
H40A C40 H40C 109.5
H40B C40 H40C 109.5
C51 C50 C55 118.98(17)
C51 C50 P 124.05(15)
C55 C50 P 116.63(14)
C52 C51 C50 120.31(19)
C52 C51 H51 119.8
C50 C51 H51 119.8
C53 C52 C51 120.2(2)
C53 C52 H52 119.9
C51 C52 H52 119.9
C54 C53 C52 120.03(19)
C54 C53 H53 120.0
C52 C53 H53 120.0
C55 C54 C53 120.06(19)
C55 C54 H54 120.0
C53 C54 H54 120.0
C54 C55 C50 120.37(19)
C54 C55 H55 119.8
C50 C55 H55 119.8
C65 C60 C61 118.72(17)
C65 C60 P 119.34(15)
C61 C60 P 121.71(14)
C62 C61 C60 120.56(19)
C62 C61 H61 119.7
C60 C61 H61 119.7
C61 C62 C63 119.8(2)
C61 C62 H62 120.1
C63 C62 H62 120.1
C64 C63 C62 120.12(19)
C64 C63 H63 119.9
C62 C63 H63 119.9
C63 C64 C65 120.2(2)
C63 C64 H64 119.9
C65 C64 H64 119.9
C64 C65 C60 120.55(19)
C64 C65 H65 119.7
C60 C65 H65 119.7
C75 C70 C71 118.80(17)
C75 C70 P 118.76(14)
C71 C70 P 121.39(14)
C72 C71 C70 120.81(18)
C72 C71 H71 119.6
C70 C71 H71 119.6
C73 C72 C71 120.15(19)
C73 C72 H72 119.9
C71 C72 H72 119.9
C72 C73 C74 119.63(19)
C72 C73 H73 120.2
C74 C73 H73 120.2
C73 C74 C75 120.70(19)
C73 C74 H74 119.7
C75 C74 H74 119.7
C74 C75 C70 119.89(18)
C74 C75 H75 120.1
C70 C75 H75 120.1
C10 N1 Si1 112.39(12)
C10 N1 Sn 116.60(12)
Si1 N1 Sn 125.05(8)
C30 N2 Si2 115.87(13)
C30 N2 Sn 121.61(12)
Si2 N2 Sn 122.53(9)
C20 N3 Si3 116.21(12)
C20 N3 Sn 114.75(12)
Si3 N3 Sn 126.60(8)
C50 P C70 101.16(9)
C50 P C60 105.26(9)
C70 P C60 96.35(8)
C50 P Rh 104.21(6)
C70 P Rh 133.52(6)
C60 P Rh 113.28(6)
P Rh C5 97.24(6)
P Rh C6 98.91(5)
C5 Rh C6 36.03(8)
P Rh C3 155.54(6)
C5 Rh C3 63.51(8)
C6 Rh C3 74.73(7)
P Rh C2 158.21(5)
C5 Rh C2 75.05(7)
C6 Rh C2 62.76(7)
C3 Rh C2 36.03(8)
P Rh C4 120.78(6)
C5 Rh C4 35.57(8)
C6 Rh C4 63.93(8)
C3 Rh C4 35.09(8)
C2 Rh C4 63.79(8)
P Rh C1 123.33(5)
C5 Rh C1 63.89(8)
C6 Rh C1 34.90(7)
C3 Rh C1 63.76(7)
C2 Rh C1 34.96(7)
C4 Rh C1 75.12(8)
P Rh Sn 94.850(14)
C5 Rh Sn 158.04(6)
C6 Rh Sn 157.39(6)
C3 Rh Sn 99.32(5)
C2 Rh Sn 99.41(5)
C4 Rh Sn 122.81(6)
C1 Rh Sn 122.79(5)
N1 Si1 C18 109.72(9)
N1 Si1 C19 113.59(9)
C18 Si1 C19 105.51(11)
N1 Si1 Si4 105.42(6)
C18 Si1 Si4 111.55(8)
C19 Si1 Si4 111.17(7)
N2 Si2 C39 109.81(9)
N2 Si2 C38 111.92(10)
C39 Si2 C38 107.29(11)
N2 Si2 Si4 106.57(6)
C39 Si2 Si4 110.27(8)
C38 Si2 Si4 111.00(8)
N3 Si3 C29 111.10(9)
N3 Si3 C28 112.12(9)
C29 Si3 C28 106.75(10)
N3 Si3 Si4 102.62(6)
C29 Si3 Si4 110.64(8)
C28 Si3 Si4 113.68(7)
C40 Si4 Si3 116.74(8)
C40 Si4 Si1 113.68(8)
Si3 Si4 Si1 103.44(3)
C40 Si4 Si2 112.96(8)
Si3 Si4 Si2 103.00(3)
Si1 Si4 Si2 105.76(3)
N1 Sn N3 101.16(6)
N1 Sn N2 101.64(6)
N3 Sn N2 98.31(6)
N1 Sn Rh 118.90(4)
N3 Sn Rh 114.91(4)
N2 Sn Rh 118.56(5)
Si4 Sn Rh 175.89(1)

loop_
_geom_bond_atom_site_label_1
_geom_bond_atom_site_label_2
_geom_bond_distance
C1 C6 1.404(3)
C1 C2 1.409(3)
C1 C7 1.501(3)
C1 Rh 2.379(2)
C2 C3 1.424(3)
C2 Rh 2.3070(19)
C2 H2 1.0000
C3 C4 1.397(3)
C3 Rh 2.297(2)
C3 H3 1.0000
C4 C5 1.408(3)
C4 Rh 2.337(2)
C4 H4 1.0000
C5 C6 1.411(3)
C5 Rh 2.266(2)
C5 H5 1.0000
C6 Rh 2.2950(19)
C6 H6 1.0000
C7 H7A 0.9800
C7 H7B 0.9800
C7 H7C 0.9800
C10 C15 1.399(3)
C10 C11 1.400(3)
C10 N1 1.423(2)
C11 C12 1.391(3)
C11 H11 0.9500
C12 C13 1.392(3)
C12 C16 1.516(3)
C13 C14 1.392(3)
C13 H13 0.9500
C14 C15 1.391(3)
C14 C17 1.503(3)
C15 H15 0.9500
C16 H16A 0.9800
C16 H16B 0.9800
C16 H16C 0.9800
C17 H17A 0.9800
C17 H17B 0.9800
C17 H17C 0.9800
C18 Si1 1.866(2)
C18 H18A 0.9800
C18 H18B 0.9800
C18 H18C 0.9800
C19 Si1 1.879(2)
C19 H19A 0.9800
C19 H19B 0.9800
C19 H19C 0.9800
C20 C25 1.396(3)
C20 C21 1.402(3)
C20 N3 1.415(2)
C21 C22 1.392(3)
C21 H21 0.9500
C22 C23 1.387(4)
C22 C26 1.509(3)
C23 C24 1.390(3)
C23 H23 0.9500
C24 C25 1.396(3)
C24 C27 1.508(4)
C25 H25 0.9500
C26 H26A 0.9800
C26 H26B 0.9800
C26 H26C 0.9800
C27 H27A 0.9800
C27 H27B 0.9800
C27 H27C 0.9800
C28 Si3 1.875(2)
C28 H28A 0.9800
C28 H28B 0.9800
C28 H28C 0.9800
C29 Si3 1.872(2)
C29 H29A 0.9800
C29 H29B 0.9800
C29 H29C 0.9800
C30 C35 1.395(3)
C30 C31 1.403(3)
C30 N2 1.416(2)
C31 C32 1.396(3)
C31 H31 0.9500
C32 C33 1.383(4)
C32 C36 1.512(4)
C33 C34 1.386(4)
C33 H33 0.9500
C34 C35 1.395(3)
C34 C37 1.509(4)
C35 H35 0.9500
C36 H36A 0.9800
C36 H36B 0.9800
C36 H36C 0.9800
C37 H37A 0.9800
C37 H37B 0.9800
C37 H37C 0.9800
C38 Si2 1.880(2)
C38 H38A 0.9800
C38 H38B 0.9800
C38 H38C 0.9800
C39 Si2 1.879(2)
C39 H39A 0.9800
C39 H39B 0.9800
C39 H39C 0.9800
C40 Si4 1.895(2)
C40 H40A 0.9800
C40 H40B 0.9800
C40 H40C 0.9800
C50 C51 1.392(3)
C50 C55 1.407(3)
C50 P 1.8327(19)
C51 C52 1.391(3)
C51 H51 0.9500
C52 C53 1.388(3)
C52 H52 0.9500
C53 C54 1.387(3)
C53 H53 0.9500
C54 C55 1.386(3)
C54 H54 0.9500
C55 H55 0.9500
C60 C65 1.392(3)
C60 C61 1.401(3)
C60 P 1.8386(19)
C61 C62 1.385(3)
C61 H61 0.9500
C62 C63 1.391(3)
C62 H62 0.9500
C63 C64 1.379(3)
C63 H63 0.9500
C64 C65 1.388(3)
C64 H64 0.9500
C65 H65 0.9500
C70 C75 1.397(3)
C70 C71 1.397(3)
C70 P 1.8349(19)
C71 C72 1.388(3)
C71 H71 0.9500
C72 C73 1.380(3)
C72 H72 0.9500
C73 C74 1.389(3)
C73 H73 0.9500
C74 C75 1.391(3)
C74 H74 0.9500
C75 H75 0.9500
N1 Si1 1.7389(16)
N1 Sn 2.0827(15)
N2 Si2 1.7330(17)
N2 Sn 2.1053(16)
N3 Si3 1.7392(16)
N3 Sn 2.1044(15)
P Rh 2.2202(5)
Rh Sn 2.5431(2)
Si1 Si4 2.3250(8)
Si2 Si4 2.3382(8)
Si3 Si4 2.3179(8)

loop_
_geom_torsion_atom_site_label_1
_geom_torsion_atom_site_label_2
_geom_torsion_atom_site_label_3
_geom_torsion_atom_site_label_4
_geom_torsion
C6 C1 C2 C3 4.8(3)
C7 C1 C2 C3 -175.68(19)
Rh C1 C2 C3 57.18(17)
C6 C1 C2 Rh -52.43(16)
C7 C1 C2 Rh 127.14(19)
C1 C2 C3 C4 -0.8(3)
Rh C2 C3 C4 58.20(17)
C1 C2 C3 Rh -58.95(17)
C2 C3 C4 C5 -4.4(3)
Rh C3 C4 C5 53.00(17)
C2 C3 C4 Rh -57.41(17)
C3 C4 C5 C6 5.5(3)
Rh C4 C5 C6 59.21(17)
C3 C4 C5 Rh -53.70(17)
C2 C1 C6 C5 -3.7(3)
C7 C1 C6 C5 176.76(19)
Rh C1 C6 C5 -56.32(17)
C2 C1 C6 Rh 52.64(16)
C7 C1 C6 Rh -126.93(19)
C4 C5 C6 C1 -1.5(3)
Rh C5 C6 C1 58.65(18)
C4 C5 C6 Rh -60.11(18)
C15 C10 C11 C12 3.2(3)
N1 C10 C11 C12 -172.13(18)
C10 C11 C12 C13 -1.0(3)
C10 C11 C12 C16 176.7(2)
C11 C12 C13 C14 -1.8(3)
C16 C12 C13 C14 -179.5(2)
C12 C13 C14 C15 2.2(3)
C12 C13 C14 C17 -178.5(2)
C13 C14 C15 C10 0.1(3)
C17 C14 C15 C10 -179.17(19)
C11 C10 C15 C14 -2.7(3)
N1 C10 C15 C14 172.72(18)
C25 C20 C21 C22 2.2(3)
N3 C20 C21 C22 -174.33(18)
C20 C21 C22 C23 -1.5(3)
C20 C21 C22 C26 178.4(2)
C21 C22 C23 C24 -0.2(3)
C26 C22 C23 C24 180.0(2)
C22 C23 C24 C25 1.0(3)
C22 C23 C24 C27 178.0(2)
C23 C24 C25 C20 -0.2(3)
C27 C24 C25 C20 -177.2(2)
C21 C20 C25 C24 -1.4(3)
N3 C20 C25 C24 175.19(19)
C35 C30 C31 C32 -2.0(3)
N2 C30 C31 C32 179.52(19)
C30 C31 C32 C33 0.1(3)
C30 C31 C32 C36 179.2(2)
C31 C32 C33 C34 1.5(4)
C36 C32 C33 C34 -177.7(2)
C32 C33 C34 C35 -1.0(4)
C32 C33 C34 C37 179.0(2)
C31 C30 C35 C34 2.5(3)
N2 C30 C35 C34 -179.01(19)
C33 C34 C35 C30 -1.1(3)
C37 C34 C35 C30 179.0(2)
C55 C50 C51 C52 -0.4(3)
P C50 C51 C52 -173.44(16)
C50 C51 C52 C53 -0.3(3)
C51 C52 C53 C54 0.6(3)
C52 C53 C54 C55 -0.2(3)
C53 C54 C55 C50 -0.5(3)
C51 C50 C55 C54 0.8(3)
P C50 C55 C54 174.36(16)
C65 C60 C61 C62 -1.9(3)
P C60 C61 C62 -176.41(16)
C60 C61 C62 C63 0.5(3)
C61 C62 C63 C64 0.9(3)
C62 C63 C64 C65 -1.0(3)
C63 C64 C65 C60 -0.5(3)
C61 C60 C65 C64 1.9(3)
P C60 C65 C64 176.51(16)
C75 C70 C71 C72 -0.8(3)
P C70 C71 C72 167.29(16)
C70 C71 C72 C73 -0.6(3)
C71 C72 C73 C74 1.2(3)
C72 C73 C74 C75 -0.3(3)
C73 C74 C75 C70 -1.1(3)
C71 C70 C75 C74 1.6(3)
P C70 C75 C74 -166.78(16)
C15 C10 N1 Si1 -72.19(19)
C11 C10 N1 Si1 103.09(18)
C15 C10 N1 Sn 133.53(15)
C11 C10 N1 Sn -51.2(2)
C35 C30 N2 Si2 -99.7(2)
C31 C30 N2 Si2 78.7(2)
C35 C30 N2 Sn 80.5(2)
C31 C30 N2 Sn -101.1(2)
C25 C20 N3 Si3 -115.44(18)
C21 C20 N3 Si3 61.0(2)
C25 C20 N3 Sn 48.0(2)
C21 C20 N3 Sn -135.51(16)
C51 C50 P C70 -115.20(17)
C55 C50 P C70 71.61(16)
C51 C50 P C60 -15.38(19)
C55 C50 P C60 171.43(15)
C51 C50 P Rh 104.08(16)
C55 C50 P Rh -69.11(15)
C75 C70 P C50 174.19(15)
C71 C70 P C50 6.08(18)
C75 C70 P C60 67.22(16)
C71 C70 P C60 -100.89(17)
C75 C70 P Rh -63.63(18)
C71 C70 P Rh 128.26(14)
C65 C60 P C50 128.61(16)
C61 C60 P C50 -56.94(18)
C65 C60 P C70 -127.96(16)
C61 C60 P C70 46.49(17)
C65 C60 P Rh 15.38(17)
C61 C60 P Rh -170.17(14)
C50 P Rh C5 -61.65(9)
C70 P Rh C5 177.29(10)
C60 P Rh C5 52.21(9)
C50 P Rh C6 -25.29(9)
C70 P Rh C6 -146.35(10)
C60 P Rh C6 88.57(9)
C50 P Rh C3 -97.89(15)
C70 P Rh C3 141.05(15)
C60 P Rh C3 15.97(15)
C50 P Rh C2 5.86(16)
C70 P Rh C2 -115.21(16)
C60 P Rh C2 119.72(16)
C50 P Rh C4 -90.18(9)
C70 P Rh C4 148.76(11)
C60 P Rh C4 23.68(9)
C50 P Rh C1 1.78(9)
C70 P Rh C1 -119.29(11)
C60 P Rh C1 115.64(9)
C50 P Rh Sn 136.71(6)
C70 P Rh Sn 15.65(9)
C60 P Rh Sn -109.43(7)
C4 C5 Rh P -135.15(12)
C6 C5 Rh P 95.20(12)
C4 C5 Rh C6 129.64(19)
C4 C5 Rh C3 28.98(13)
C6 C5 Rh C3 -100.66(14)
C4 C5 Rh C2 65.64(13)
C6 C5 Rh C2 -64.00(13)
C6 C5 Rh C4 -129.64(19)
C4 C5 Rh C1 101.17(14)
C6 C5 Rh C1 -28.47(12)
C4 C5 Rh Sn -12.2(2)
C6 C5 Rh Sn -141.89(13)
C1 C6 Rh P 138.36(12)
C5 C6 Rh P -90.08(12)
C1 C6 Rh C5 -131.56(19)
C1 C6 Rh C3 -65.81(13)
C5 C6 Rh C3 65.75(13)
C1 C6 Rh C2 -29.17(12)
C5 C6 Rh C2 102.39(14)
C1 C6 Rh C4 -101.64(14)
C5 C6 Rh C4 29.92(12)
C5 C6 Rh C1 131.56(19)
C1 C6 Rh Sn 11.6(2)
C5 C6 Rh Sn 143.12(13)
C4 C3 Rh P 11.6(2)
C2 C3 Rh P 142.19(12)
C4 C3 Rh C5 -29.36(13)
C2 C3 Rh C5 101.25(13)
C4 C3 Rh C6 -66.17(14)
C2 C3 Rh C6 64.44(12)
C4 C3 Rh C2 -130.62(19)
C2 C3 Rh C4 130.62(19)
C4 C3 Rh C1 -101.76(14)
C2 C3 Rh C1 28.86(11)
C4 C3 Rh Sn 136.18(12)
C2 C3 Rh Sn -93.21(11)
C1 C2 Rh P -6.0(2)
C3 C2 Rh P -136.87(14)
C1 C2 Rh C5 65.61(13)
C3 C2 Rh C5 -65.31(13)
C1 C2 Rh C6 29.12(12)
C3 C2 Rh C6 -101.79(14)
C1 C2 Rh C3 130.91(18)
C1 C2 Rh C4 101.81(14)
C3 C2 Rh C4 -29.10(12)
C3 C2 Rh C1 -130.91(18)
C1 C2 Rh Sn -136.14(11)
C3 C2 Rh Sn 92.94(11)
C3 C4 Rh P -174.45(11)
C5 C4 Rh P 54.52(14)
C3 C4 Rh C5 131.0(2)
C3 C4 Rh C6 100.75(14)
C5 C4 Rh C6 -30.28(13)
C5 C4 Rh C3 -131.0(2)
C3 C4 Rh C2 29.84(12)
C5 C4 Rh C2 -101.18(14)
C3 C4 Rh C1 65.31(13)
C5 C4 Rh C1 -65.71(13)
C3 C4 Rh Sn -54.39(14)
C5 C4 Rh Sn 174.58(11)
C6 C1 Rh P -51.78(14)
C2 C1 Rh P 177.36(10)
C7 C1 Rh P 61.7(2)
C6 C1 Rh C5 29.35(12)
C2 C1 Rh C5 -101.52(14)
C7 C1 Rh C5 142.8(2)
C2 C1 Rh C6 -130.86(19)
C7 C1 Rh C6 113.5(3)
C6 C1 Rh C3 101.16(14)
C2 C1 Rh C3 -29.71(12)
C7 C1 Rh C3 -145.4(2)
C6 C1 Rh C2 130.86(19)
C7 C1 Rh C2 -115.7(3)
C6 C1 Rh C4 65.54(13)
C2 C1 Rh C4 -65.32(13)
C7 C1 Rh C4 179.0(2)
C6 C1 Rh Sn -174.74(10)
C2 C1 Rh Sn 54.40(13)
C7 C1 Rh Sn -61.3(2)
C10 N1 Si1 C18 -44.98(16)
Sn N1 Si1 C18 106.72(12)
C10 N1 Si1 C19 72.83(15)
Sn N1 Si1 C19 -135.47(11)
C10 N1 Si1 Si4 -165.22(12)
Sn N1 Si1 Si4 -13.52(11)
C30 N2 Si2 C39 41.78(18)
Sn N2 Si2 C39 -138.40(11)
C30 N2 Si2 C38 -77.27(17)
Sn N2 Si2 C38 102.55(12)
C30 N2 Si2 Si4 161.21(13)
Sn N2 Si2 Si4 -18.97(12)
C20 N3 Si3 C29 21.20(17)
Sn N3 Si3 C29 -140.01(11)
C20 N3 Si3 C28 -98.17(15)
Sn N3 Si3 C28 100.62(12)
C20 N3 Si3 Si4 139.47(13)
Sn N3 Si3 Si4 -21.74(11)
N3 Si3 Si4 C40 -168.24(10)
C29 Si3 Si4 C40 -49.64(12)
C28 Si3 Si4 C40 70.46(12)
N3 Si3 Si4 Si1 66.12(6)
C29 Si3 Si4 Si1 -175.29(8)
C28 Si3 Si4 Si1 -55.19(8)
N3 Si3 Si4 Si2 -43.87(6)
C29 Si3 Si4 Si2 74.73(8)
C28 Si3 Si4 Si2 -165.17(7)
N1 Si1 Si4 C40 -176.65(10)
C18 Si1 Si4 C40 64.32(11)
C19 Si1 Si4 C40 -53.15(12)
N1 Si1 Si4 Si3 -49.06(6)
C18 Si1 Si4 Si3 -168.10(8)
C19 Si1 Si4 Si3 74.43(8)
N1 Si1 Si4 Si2 58.86(6)
C18 Si1 Si4 Si2 -60.17(8)
C19 Si1 Si4 Si2 -177.64(8)
N2 Si2 Si4 C40 -167.12(11)
C39 Si2 Si4 C40 -47.98(12)
C38 Si2 Si4 C40 70.78(12)
N2 Si2 Si4 Si3 66.06(7)
C39 Si2 Si4 Si3 -174.80(8)
C38 Si2 Si4 Si3 -56.04(8)
N2 Si2 Si4 Si1 -42.18(7)
C39 Si2 Si4 Si1 76.96(8)
C38 Si2 Si4 Si1 -164.28(8)
C10 N1 Sn N3 -151.03(13)
Si1 N1 Sn N3 58.33(11)
C10 N1 Sn N2 107.96(13)
Si1 N1 Sn N2 -42.68(11)
C10 N1 Sn Rh -24.21(14)
Si1 N1 Sn Rh -174.85(7)
C20 N3 Sn N1 163.75(13)
Si3 N3 Sn N1 -34.81(12)
C20 N3 Sn N2 -92.56(14)
Si3 N3 Sn N2 68.89(11)
C20 N3 Sn Rh 34.35(14)
Si3 N3 Sn Rh -164.20(8)
C30 N2 Sn N1 -115.68(15)
Si2 N2 Sn N1 64.51(11)
C30 N2 Sn N3 141.04(15)
Si2 N2 Sn N3 -38.77(12)
C30 N2 Sn Rh 16.70(17)
Si2 N2 Sn Rh -163.11(8)
P Rh Sn N1 -49.94(5)
C5 Rh Sn N1 -173.23(16)
C6 Rh Sn N1 77.50(15)
C3 Rh Sn N1 150.06(8)
C2 Rh Sn N1 113.52(7)
C4 Rh Sn N1 178.32(8)
C1 Rh Sn N1 85.35(8)
P Rh Sn N3 70.07(5)
C5 Rh Sn N3 -53.23(16)
C6 Rh Sn N3 -162.49(15)
C3 Rh Sn N3 -89.94(7)
C2 Rh Sn N3 -126.47(7)
C4 Rh Sn N3 -61.67(8)
C1 Rh Sn N3 -154.65(8)
P Rh Sn N2 -174.20(6)
C5 Rh Sn N2 62.51(16)
C6 Rh Sn N2 -46.76(15)
C3 Rh Sn N2 25.80(8)
C2 Rh Sn N2 -10.74(8)
C4 Rh Sn N2 54.06(9)
C1 Rh Sn N2 -38.91(8)
